data_1507249
loop_
_publ_author_name
'Jensen, David R.'
'Sigman, Matthew S.'

_publ_section_title
;
 Palladium catalysts for aerobic oxidative kinetic resolution of secondary
 alcohols based on mechanistic insight.
;
_journal_issue 1
_journal_name_full 'Organic letters'
_journal_page_first 63
_journal_page_last 65
_journal_paper_doi 10.1021/ol027190y
_journal_volume 5
_journal_year 2003
_chemical_formula_sum 'C84 H106 Cl4 N4 Pd2'
_chemical_formula_weight 1526.33
_chemical_name_systematic
;
 ?
;
_space_group_IT_number 76
_symmetry_cell_setting tetragonal
_symmetry_space_group_name_Hall 'P 4w'
_symmetry_space_group_name_H-M 'P 41'
_atom_sites_solution_hydrogens geom
_atom_sites_solution_primary direct
_atom_sites_solution_secondary difmap
_audit_creation_method SHELXL-97
_cell_angle_alpha 90.00
_cell_angle_beta 90.00
_cell_angle_gamma 90.00
_cell_formula_units_Z 4
_cell_length_a 21.5844(4)
_cell_length_b 21.5844(4)
_cell_length_c 17.3692(2)
_cell_measurement_reflns_used 9088
_cell_measurement_temperature 150(1)
_cell_measurement_theta_max 27.485
_cell_measurement_theta_min 1.018
_cell_volume 8092.1(2)
_computing_cell_refinement DENZO-SMN
_computing_data_collection 'Nonius COLLECT'
_computing_data_reduction DENZO-SMN
_computing_molecular_graphics 'WinGX, Ortep3'
_computing_structure_refinement 'SHELXL-97 (Sheldrick, 1997)'
_computing_structure_solution SIR97
_diffrn_ambient_temperature 150(1)
_diffrn_measured_fraction_theta_full 0.992
_diffrn_measured_fraction_theta_max 0.992
_diffrn_measurement_device_type 'Nonius KappaCCD Diffractometer'
_diffrn_measurement_method 'Phi plus Omega scan'
_diffrn_radiation_monochromator graphite
_diffrn_radiation_source 'fine-focus sealed tube'
_diffrn_radiation_type MoK\a
_diffrn_radiation_wavelength 0.71073
_diffrn_reflns_av_R_equivalents 0.0000
_diffrn_reflns_av_sigmaI/netI 0.0786
_diffrn_reflns_limit_h_max 28
_diffrn_reflns_limit_h_min -28
_diffrn_reflns_limit_k_max 19
_diffrn_reflns_limit_k_min -19
_diffrn_reflns_limit_l_max 18
_diffrn_reflns_limit_l_min -22
_diffrn_reflns_number 17196
_diffrn_reflns_theta_full 27.48
_diffrn_reflns_theta_max 27.48
_diffrn_reflns_theta_min 2.98
_diffrn_standards_decay_% <2.0
_exptl_absorpt_coefficient_mu 0.620
_exptl_absorpt_correction_T_max 0.9349
_exptl_absorpt_correction_T_min 0.8455
_exptl_absorpt_correction_type multi-scan
_exptl_absorpt_process_details 'DENZO-SMN (Otwinowski & Minor, 1997)'
_exptl_crystal_colour yellow
_exptl_crystal_density_diffrn 1.253
_exptl_crystal_density_method 'not measured'
_exptl_crystal_description prism
_exptl_crystal_F_000 3192
_exptl_crystal_size_max 0.28
_exptl_crystal_size_mid 0.15
_exptl_crystal_size_min 0.11
_refine_diff_density_max 0.677
_refine_diff_density_min -0.585
_refine_diff_density_rms 0.082
_refine_ls_abs_structure_details 'Flack H D (1983), Acta Cryst. A39, 876-881'
_refine_ls_abs_structure_Flack -0.04(2)
_refine_ls_extinction_method none
_refine_ls_goodness_of_fit_ref 1.031
_refine_ls_hydrogen_treatment mixed
_refine_ls_matrix_type full
_refine_ls_number_parameters 793
_refine_ls_number_reflns 17196
_refine_ls_number_restraints 38
_refine_ls_restrained_S_all 1.043
_refine_ls_R_factor_all 0.0781
_refine_ls_R_factor_gt 0.0486
_refine_ls_shift/su_max 0.001
_refine_ls_shift/su_mean 0.000
_refine_ls_structure_factor_coef Fsqd
_refine_ls_weighting_details 'calc w=1/[\s^2^(Fo^2^)+(0.0713P)^2^+0.2126P] where P=(Fo^2^+2Fc^2^)/3'
_refine_ls_weighting_scheme calc
_refine_ls_wR_factor_gt 0.1128
_refine_ls_wR_factor_ref 0.1283
_reflns_number_gt 13247
_reflns_number_total 17196
_reflns_threshold_expression >2sigma(I)
_cod_data_source_file ol027190ysi20021206_114845.cif
_cod_data_source_block mss008
_cod_depositor_comments
;
The following automatic conversions were performed:

'_exptl_absorpt_correction_type' value 'Multi-scan' changed to
'multi-scan' according to
/home/saulius/struct/CIF-dictionaries/cif_core.dic dictionary named
'cif_core.dic' version 2.4.1 from 2010-06-29.

Automatic conversion script
Id: cif_fix_values 1715 2011-07-08 13:25:40Z adriana 
;
_cod_database_code 1507249

loop_
_symmetry_equiv_pos_as_xyz
'x, y, z'
'-x, -y, z+1/2'
'-y, x, z+1/4'
'y, -x, z+3/4'

loop_
_atom_site_label
_atom_site_type_symbol
_atom_site_fract_x
_atom_site_fract_y
_atom_site_fract_z
_atom_site_U_iso_or_equiv
_atom_site_adp_type
_atom_site_occupancy
_atom_site_symmetry_multiplicity
_atom_site_calc_flag
_atom_site_refinement_flags
_atom_site_disorder_assembly
_atom_site_disorder_group
Pd1 Pd 0.210631(16) 0.330239(17) 0.956073(18) 0.03539(10) Uani 1 1 d . . .
Pd2 Pd 0.188714(16) 0.439283(16) 1.079343(18) 0.03380(9) Uani 1 1 d . . .
Cl1 Cl 0.19828(8) 0.22640(7) 0.97419(10) 0.0654(4) Uani 1 1 d . . .
Cl2 Cl 0.22182(6) 0.43691(6) 0.94748(7) 0.0439(3) Uani 1 1 d . . .
Cl3 Cl 0.12882(5) 0.35384(6) 1.04512(6) 0.0404(3) Uani 1 1 d . . .
Cl4 Cl 0.25607(7) 0.51680(6) 1.10919(8) 0.0531(3) Uani 1 1 d . . .
N1 N 0.33652(19) 0.3076(2) 0.8944(2) 0.0394(9) Uani 1 1 d . . .
N2 N 0.26462(19) 0.31263(19) 0.8044(2) 0.0386(9) Uani 1 1 d . . .
N3 N 0.09522(17) 0.46537(18) 1.1937(2) 0.0336(8) Uani 1 1 d . . .
N4 N 0.17723(17) 0.42667(19) 1.2495(2) 0.0346(9) Uani 1 1 d . . .
C1 C 0.2748(2) 0.3155(2) 0.8802(3) 0.0388(11) Uani 1 1 d . . .
C2 C 0.3713(2) 0.2916(2) 0.8229(3) 0.0405(11) Uani 1 1 d . . .
H2 H 0.3778 0.2458 0.8216 0.049 Uiso 1 1 calc R . .
C3 C 0.3242(2) 0.3090(3) 0.7594(3) 0.0413(12) Uani 1 1 d . . .
H3 H 0.3345 0.3516 0.7406 0.050 Uiso 1 1 calc R . .
C4 C 0.2091(2) 0.3321(2) 0.7668(3) 0.0411(12) Uani 1 1 d . . .
C5 C 0.1625(3) 0.2882(3) 0.7517(3) 0.0572(15) Uani 1 1 d . . .
C6 C 0.1083(3) 0.3080(4) 0.7115(4) 0.0701(19) Uani 1 1 d . . .
C7 C 0.1054(3) 0.3704(4) 0.6911(3) 0.070(2) Uani 1 1 d . . .
H7 H 0.0695 0.3846 0.6647 0.083 Uiso 1 1 calc R . .
C8 C 0.1508(3) 0.4122(3) 0.7067(3) 0.0505(14) Uani 1 1 d . . .
C9 C 0.2040(2) 0.3936(3) 0.7440(2) 0.0444(13) Uani 1 1 d . . .
C10 C 0.3623(2) 0.2996(2) 0.9705(3) 0.0390(11) Uani 1 1 d . . .
C11 C 0.3812(2) 0.3516(2) 1.0121(3) 0.0419(11) Uani 1 1 d . . .
C12 C 0.4061(2) 0.3434(3) 1.0847(3) 0.0481(12) Uani 1 1 d . . .
C13 C 0.4119(3) 0.2840(3) 1.1146(3) 0.0512(13) Uani 1 1 d . . .
H13 H 0.4297 0.2787 1.1641 0.061 Uiso 1 1 calc R . .
C14 C 0.3927(3) 0.2326(3) 1.0744(3) 0.0485(13) Uani 1 1 d . . .
C15 C 0.3671(2) 0.2404(2) 1.0000(3) 0.0423(11) Uani 1 1 d . . .
C16 C 0.1700(4) 0.2194(3) 0.7748(5) 0.079(2) Uani 1 1 d . . .
H16A H 0.1752 0.1941 0.7284 0.118 Uiso 1 1 calc R . .
H16B H 0.1330 0.2056 0.8028 0.118 Uiso 1 1 calc R . .
H16C H 0.2065 0.2148 0.8079 0.118 Uiso 1 1 calc R . .
C17 C 0.0568(4) 0.2648(6) 0.6941(6) 0.112(3) Uani 1 1 d . . .
H17A H 0.0274 0.2645 0.7371 0.168 Uiso 1 1 calc R . .
H17B H 0.0734 0.2230 0.6865 0.168 Uiso 1 1 calc R . .
H17C H 0.0356 0.2783 0.6471 0.168 Uiso 1 1 calc R . .
C18 C 0.1412(3) 0.4797(3) 0.6812(3) 0.0715(19) Uani 1 1 d . . .
H18A H 0.1731 0.4909 0.6435 0.107 Uiso 1 1 calc R . .
H18B H 0.1444 0.5070 0.7261 0.107 Uiso 1 1 calc R . .
H18C H 0.1002 0.4841 0.6579 0.107 Uiso 1 1 calc R . .
C19 C 0.2539(3) 0.4408(3) 0.7605(3) 0.0477(13) Uani 1 1 d . . .
H19A H 0.2795 0.4466 0.7145 0.072 Uiso 1 1 calc R . .
H19B H 0.2799 0.4261 0.8030 0.072 Uiso 1 1 calc R . .
H19C H 0.2347 0.4803 0.7748 0.072 Uiso 1 1 calc R . .
C20 C 0.3752(3) 0.4172(3) 0.9817(4) 0.0549(14) Uani 1 1 d . . .
H20A H 0.3560 0.4163 0.9306 0.082 Uiso 1 1 calc R . .
H20B H 0.4164 0.4360 0.9780 0.082 Uiso 1 1 calc R . .
H20C H 0.3494 0.4416 1.0169 0.082 Uiso 1 1 calc R . .
C21 C 0.4270(3) 0.3986(3) 1.1327(4) 0.0612(16) Uani 1 1 d . . .
H21A H 0.4620 0.4190 1.1073 0.092 Uiso 1 1 calc R . .
H21B H 0.4397 0.3844 1.1839 0.092 Uiso 1 1 calc R . .
H21C H 0.3926 0.4281 1.1379 0.092 Uiso 1 1 calc R . .
C22 C 0.3981(4) 0.1683(3) 1.1097(4) 0.073(2) Uani 1 1 d . . .
H22A H 0.3584 0.1466 1.1047 0.109 Uiso 1 1 calc R . .
H22B H 0.4089 0.1720 1.1642 0.109 Uiso 1 1 calc R . .
H22C H 0.4304 0.1449 1.0827 0.109 Uiso 1 1 calc R . .
C23 C 0.3466(3) 0.1833(2) 0.9550(3) 0.0514(13) Uani 1 1 d . . .
H23A H 0.3181 0.1958 0.9138 0.077 Uiso 1 1 calc R . .
H23B H 0.3255 0.1544 0.9897 0.077 Uiso 1 1 calc R . .
H23C H 0.3829 0.1630 0.9325 0.077 Uiso 1 1 calc R . .
C24 C 0.4331(2) 0.3230(3) 0.8130(3) 0.0462(13) Uani 1 1 d . . .
C25 C 0.4379(3) 0.3869(3) 0.8104(4) 0.074(2) Uani 1 1 d . . .
H25 H 0.4017 0.4118 0.8153 0.089 Uiso 1 1 calc R . .
C26 C 0.4948(3) 0.4145(4) 0.8009(6) 0.097(3) Uani 1 1 d . . .
H26 H 0.4984 0.4584 0.8003 0.117 Uiso 1 1 calc R . .
C27 C 0.5473(3) 0.3774(4) 0.7920(5) 0.085(2) Uani 1 1 d . . .
H27 H 0.5868 0.3962 0.7866 0.102 Uiso 1 1 calc R . .
C28 C 0.5426(3) 0.3156(4) 0.7911(4) 0.0660(17) Uani 1 1 d . . .
H28 H 0.5783 0.2907 0.7826 0.079 Uiso 1 1 calc R . .
C29 C 0.4846(3) 0.2878(3) 0.8027(3) 0.0496(13) Uani 1 1 d . . .
H29 H 0.4814 0.2439 0.8033 0.059 Uiso 1 1 calc R . .
C30 C 0.3210(2) 0.2665(3) 0.6906(3) 0.0450(12) Uani 1 1 d . . .
C31 C 0.3134(4) 0.2036(3) 0.6983(4) 0.0743(19) Uani 1 1 d . . .
H31 H 0.3115 0.1855 0.7481 0.089 Uiso 1 1 calc R . .
C32 C 0.3084(5) 0.1660(4) 0.6325(4) 0.094(3) Uani 1 1 d . . .
H32 H 0.3013 0.1227 0.6377 0.113 Uiso 1 1 calc R . .
C33 C 0.3136(4) 0.1919(5) 0.5613(4) 0.090(3) Uani 1 1 d . . .
H33 H 0.3121 0.1661 0.5170 0.108 Uiso 1 1 calc R . .
C34 C 0.3209(4) 0.2526(5) 0.5528(4) 0.089(3) Uani 1 1 d . . .
H34 H 0.3230 0.2701 0.5026 0.107 Uiso 1 1 calc R . .
C35 C 0.3256(3) 0.2916(4) 0.6186(4) 0.072(2) Uani 1 1 d . . .
H35 H 0.3319 0.3349 0.6125 0.086 Uiso 1 1 calc R . .
C36 C 0.1527(2) 0.4435(2) 1.1826(2) 0.0320(10) Uani 1 1 d . . .
C37 C 0.0741(2) 0.4549(2) 1.2751(2) 0.0348(10) Uani 1 1 d . . .
H37 H 0.0489 0.4160 1.2767 0.042 Uiso 1 1 calc R . .
C38 C 0.1365(2) 0.4427(2) 1.3155(2) 0.0358(10) Uani 1 1 d . . .
H38 H 0.1514 0.4823 1.3389 0.043 Uiso 1 1 calc R . .
C39 C 0.0537(2) 0.4844(2) 1.1337(2) 0.0361(11) Uani 1 1 d . . .
C40 C 0.0074(2) 0.4435(3) 1.1100(2) 0.0419(12) Uani 1 1 d . . .
C41 C -0.0341(2) 0.4610(3) 1.0522(3) 0.0560(17) Uani 1 1 d . . .
C42 C -0.0270(3) 0.5212(4) 1.0201(3) 0.072(2) Uani 1 1 d . . .
H42 H -0.0551 0.5344 0.9814 0.086 Uiso 1 1 calc R . .
C43 C 0.0187(4) 0.5604(4) 1.0428(3) 0.069(2) Uani 1 1 d . . .
C44 C 0.0615(3) 0.5449(3) 1.1019(3) 0.0493(14) Uani 1 1 d . . .
C45 C 0.2378(2) 0.4004(2) 1.2628(2) 0.0346(10) Uani 1 1 d . . .
C46 C 0.2842(2) 0.4390(3) 1.2918(3) 0.0437(12) Uani 1 1 d . . .
C47 C 0.3412(3) 0.4116(3) 1.3112(3) 0.0546(15) Uani 1 1 d . . .
C48 C 0.3483(3) 0.3489(3) 1.3038(3) 0.0581(16) Uani 1 1 d . . .
H48 H 0.3864 0.3307 1.3192 0.070 Uiso 1 1 calc R . .
C49 C 0.3018(3) 0.3102(3) 1.2745(3) 0.0565(15) Uani 1 1 d . . .
C50 C 0.2449(2) 0.3366(3) 1.2517(3) 0.0412(12) Uani 1 1 d . . .
C51 C -0.0008(3) 0.3816(3) 1.1451(3) 0.0496(13) Uani 1 1 d . . .
H51A H 0.0383 0.3684 1.1687 0.074 Uiso 1 1 calc R . .
H51B H -0.0128 0.3518 1.1052 0.074 Uiso 1 1 calc R . .
H51C H -0.0332 0.3836 1.1845 0.074 Uiso 1 1 calc R . .
C52 C -0.0854(3) 0.4223(4) 1.0240(3) 0.085(3) Uani 1 1 d . . .
H52A H -0.1061 0.4433 0.9811 0.127 Uiso 1 1 calc R . .
H52B H -0.1151 0.4154 1.0658 0.127 Uiso 1 1 calc R . .
H52C H -0.0690 0.3824 1.0065 0.127 Uiso 1 1 calc R . .
C53 C 0.0250(5) 0.6249(5) 1.0052(5) 0.116(4) Uani 1 1 d . . .
H53A H 0.0652 0.6278 0.9790 0.174 Uiso 1 1 calc R . .
H53B H 0.0223 0.6570 1.0449 0.174 Uiso 1 1 calc R . .
H53C H -0.0083 0.6308 0.9676 0.174 Uiso 1 1 calc R . .
C54 C 0.1107(3) 0.5871(3) 1.1273(4) 0.0624(17) Uani 1 1 d . . .
H54A H 0.1384 0.5961 1.0840 0.094 Uiso 1 1 calc R . .
H54B H 0.1344 0.5676 1.1689 0.094 Uiso 1 1 calc R . .
H54C H 0.0922 0.6257 1.1460 0.094 Uiso 1 1 calc R . .
C55 C 0.2747(3) 0.5081(3) 1.3028(3) 0.0546(14) Uani 1 1 d . . .
H55A H 0.2365 0.5209 1.2769 0.082 Uiso 1 1 calc R . .
H55B H 0.3099 0.5306 1.2806 0.082 Uiso 1 1 calc R . .
H55C H 0.2717 0.5174 1.3578 0.082 Uiso 1 1 calc R . .
C56 C 0.3958(3) 0.4531(4) 1.3354(5) 0.083(2) Uani 1 1 d . . .
H56A H 0.4319 0.4272 1.3472 0.124 Uiso 1 1 calc R . .
H56B H 0.3842 0.4770 1.3812 0.124 Uiso 1 1 calc R . .
H56C H 0.4061 0.4815 1.2934 0.124 Uiso 1 1 calc R . .
C57 C 0.3122(4) 0.2411(3) 1.2692(5) 0.082(2) Uani 1 1 d . . .
H57A H 0.2866 0.2201 1.3078 0.123 Uiso 1 1 calc R . .
H57B H 0.3560 0.2319 1.2787 0.123 Uiso 1 1 calc R . .
H57C H 0.3007 0.2266 1.2177 0.123 Uiso 1 1 calc R . .
C58 C 0.1968(3) 0.2955(3) 1.2176(3) 0.0502(13) Uani 1 1 d . . .
H58A H 0.1598 0.3200 1.2055 0.075 Uiso 1 1 calc R . .
H58B H 0.1860 0.2629 1.2544 0.075 Uiso 1 1 calc R . .
H58C H 0.2129 0.2767 1.1703 0.075 Uiso 1 1 calc R . .
C59 C 0.0357(2) 0.5068(2) 1.3070(2) 0.0361(11) Uani 1 1 d . . .
C60 C -0.0224(2) 0.4934(3) 1.3365(3) 0.0461(12) Uani 1 1 d . . .
H60 H -0.0369 0.4518 1.3361 0.055 Uiso 1 1 calc R . .
C61 C -0.0597(3) 0.5400(3) 1.3666(3) 0.0528(14) Uani 1 1 d . . .
H61 H -0.0994 0.5299 1.3868 0.063 Uiso 1 1 calc R . .
C62 C -0.0400(3) 0.6001(3) 1.3674(3) 0.0545(15) Uani 1 1 d . . .
H62 H -0.0657 0.6318 1.3879 0.065 Uiso 1 1 calc R . .
C63 C 0.0177(3) 0.6143(3) 1.3381(4) 0.0608(15) Uani 1 1 d . . .
H63 H 0.0314 0.6561 1.3372 0.073 Uiso 1 1 calc R . .
C64 C 0.0562(3) 0.5677(3) 1.3097(3) 0.0503(14) Uani 1 1 d . . .
H64 H 0.0966 0.5777 1.2920 0.060 Uiso 1 1 calc R . .
C65 C 0.1357(2) 0.3933(3) 1.3766(2) 0.0426(12) Uani 1 1 d . . .
C66 C 0.1684(3) 0.4038(3) 1.4459(3) 0.0564(15) Uani 1 1 d . . .
H66 H 0.1901 0.4417 1.4531 0.068 Uiso 1 1 calc R . .
C67 C 0.1693(3) 0.3590(5) 1.5037(3) 0.081(3) Uani 1 1 d . . .
H67 H 0.1904 0.3666 1.5507 0.097 Uiso 1 1 calc R . .
C68 C 0.1392(3) 0.3037(4) 1.4916(4) 0.075(2) Uani 1 1 d . . .
H68 H 0.1390 0.2733 1.5311 0.090 Uiso 1 1 calc R . .
C69 C 0.1097(3) 0.2917(4) 1.4236(4) 0.073(2) Uani 1 1 d . . .
H69 H 0.0906 0.2525 1.4158 0.088 Uiso 1 1 calc R . .
C70 C 0.1074(3) 0.3359(3) 1.3664(3) 0.0522(14) Uani 1 1 d . . .
H70 H 0.0864 0.3271 1.3197 0.063 Uiso 1 1 calc R . .
C71 C 0.8589(12) -0.1299(11) 1.0722(12) 0.273(11) Uiso 1 1 d DU A 1
H71A H 0.8537 -0.1016 1.1159 0.409 Uiso 1 1 calc R A 1
H71B H 0.9030 -0.1397 1.0658 0.409 Uiso 1 1 calc R A 1
H71C H 0.8357 -0.1682 1.0819 0.409 Uiso 1 1 calc R A 1
C72 C 0.8355(11) -0.1003(10) 1.0018(11) 0.239(9) Uiso 1 1 d DU A 1
H72A H 0.7911 -0.0924 1.0116 0.287 Uiso 1 1 calc R A 1
H72B H 0.8557 -0.0592 1.0000 0.287 Uiso 1 1 calc R A 1
C73 C 0.8386(11) -0.1238(9) 0.9250(10) 0.230(8) Uiso 1 1 d DU A 1
H73A H 0.8102 -0.1598 0.9216 0.276 Uiso 1 1 calc R A 1
H73B H 0.8811 -0.1396 0.9164 0.276 Uiso 1 1 calc R A 1
C74 C 0.8239(11) -0.0825(10) 0.8627(10) 0.231(8) Uiso 1 1 d DU A 1
H74A H 0.8520 -0.0464 0.8668 0.277 Uiso 1 1 calc R A 1
H74B H 0.7814 -0.0669 0.8716 0.277 Uiso 1 1 calc R A 1
C75 C 0.8268(10) -0.1050(9) 0.7809(10) 0.213(7) Uiso 1 1 d DU A 1
H75A H 0.8044 -0.1450 0.7824 0.255 Uiso 1 1 calc R A 1
H75B H 0.8710 -0.1160 0.7737 0.255 Uiso 1 1 calc R A 1
C76 C 0.8073(11) -0.0757(11) 0.7000(11) 0.244(9) Uiso 1 1 d DU A 1
H76A H 0.7624 -0.0720 0.7105 0.293 Uiso 1 1 calc R A 1
H76B H 0.8232 -0.0334 0.7094 0.293 Uiso 1 1 calc R A 1
C77 C 0.8036(17) -0.0715(17) 0.6105(14) 0.394(17) Uiso 1 1 d DU A 1
H77A H 0.8102 -0.1137 0.5898 0.473 Uiso 1 1 calc R A 1
H77B H 0.8389 -0.0459 0.5929 0.473 Uiso 1 1 calc R A 1
C78 C 0.7429(14) -0.0446(14) 0.5712(16) 0.309(13) Uiso 1 1 d DU A 1
H78A H 0.7266 -0.0065 0.5955 0.371 Uiso 1 1 calc R A 1
H78B H 0.7098 -0.0756 0.5625 0.371 Uiso 1 1 calc R A 1
C79 C 0.7863(19) -0.033(2) 0.4987(14) 0.437(19) Uiso 1 1 d DU A 1
H79A H 0.7943 0.0123 0.5033 0.524 Uiso 1 1 calc R A 1
H79B H 0.8254 -0.0525 0.5155 0.524 Uiso 1 1 calc R A 1
C80 C 0.7897(18) -0.0421(18) 0.4084(12) 0.409(18) Uiso 1 1 d DU A 1
H80A H 0.7830 0.0025 0.3978 0.490 Uiso 1 1 calc R A 1
H80B H 0.8354 -0.0459 0.4086 0.490 Uiso 1 1 calc R A 1
C81 C 0.7846(7) -0.0603(7) 0.3212(8) 0.158(5) Uiso 1 1 d DU A 1
H81A H 0.8166 -0.0901 0.3043 0.189 Uiso 1 1 calc R A 1
H81B H 0.7427 -0.0746 0.3060 0.189 Uiso 1 1 calc R A 1
C82 C 0.7981(10) 0.0061(8) 0.2978(11) 0.228(8) Uiso 1 1 d DU A 1
H82A H 0.7809 0.0355 0.3359 0.274 Uiso 1 1 calc R A 1
H82B H 0.8433 0.0131 0.2934 0.274 Uiso 1 1 calc R A 1
C83 C 0.7685(11) 0.0135(13) 0.2249(10) 0.316(13) Uiso 1 1 d DU A 1
H83A H 0.7319 -0.0141 0.2266 0.379 Uiso 1 1 calc R A 1
H83B H 0.7521 0.0563 0.2249 0.379 Uiso 1 1 calc R A 1
C84 C 0.7944(7) 0.0049(6) 0.1508(7) 0.142(4) Uiso 1 1 d DU A 1
H84A H 0.7649 -0.0175 0.1182 0.213 Uiso 1 1 calc R A 1
H84B H 0.8328 -0.0190 0.1551 0.213 Uiso 1 1 calc R A 1
H84C H 0.8034 0.0454 0.1278 0.213 Uiso 1 1 calc R A 1

loop_
_atom_site_aniso_label
_atom_site_aniso_U_11
_atom_site_aniso_U_22
_atom_site_aniso_U_33
_atom_site_aniso_U_23
_atom_site_aniso_U_13
_atom_site_aniso_U_12
Pd1 0.0300(2) 0.0375(2) 0.03864(17) 0.00206(15) 0.00354(14) 0.00669(15)
Pd2 0.0328(2) 0.0325(2) 0.03606(17) 0.00367(14) 0.00666(14) 0.00361(15)
Cl1 0.0655(10) 0.0413(8) 0.0893(11) 0.0037(7) 0.0249(8) 0.0020(7)
Cl2 0.0489(7) 0.0412(7) 0.0416(6) 0.0075(5) 0.0135(5) 0.0111(5)
Cl3 0.0315(6) 0.0496(8) 0.0400(5) -0.0053(5) 0.0042(4) 0.0003(5)
Cl4 0.0539(8) 0.0384(7) 0.0669(8) 0.0004(6) 0.0195(6) -0.0120(6)
N1 0.037(2) 0.038(2) 0.042(2) 0.0029(17) 0.0052(17) 0.0107(18)
N2 0.031(2) 0.039(2) 0.046(2) 0.0031(16) 0.0052(16) 0.0083(18)
N3 0.029(2) 0.037(2) 0.0352(19) -0.0027(15) 0.0023(15) 0.0037(16)
N4 0.023(2) 0.040(2) 0.041(2) 0.0048(17) 0.0059(15) 0.0004(16)
C1 0.043(3) 0.028(3) 0.046(3) 0.0045(19) 0.002(2) 0.003(2)
C2 0.038(3) 0.039(3) 0.044(2) 0.001(2) 0.007(2) 0.011(2)
C3 0.033(3) 0.045(3) 0.045(3) 0.004(2) 0.013(2) 0.014(2)
C4 0.036(3) 0.048(3) 0.039(3) -0.003(2) 0.0094(19) 0.012(2)
C5 0.048(4) 0.069(4) 0.055(3) 0.002(3) 0.006(3) 0.005(3)
C6 0.041(3) 0.115(6) 0.055(3) -0.009(4) 0.000(3) -0.011(3)
C7 0.048(4) 0.125(7) 0.035(3) 0.006(3) -0.004(2) 0.027(4)
C8 0.044(3) 0.078(4) 0.030(2) 0.005(3) 0.004(2) 0.029(3)
C9 0.045(3) 0.063(4) 0.025(2) 0.001(2) 0.0036(19) 0.024(3)
C10 0.029(3) 0.039(3) 0.049(3) 0.003(2) 0.0026(19) 0.011(2)
C11 0.029(3) 0.037(3) 0.060(3) 0.003(2) 0.004(2) 0.003(2)
C12 0.031(3) 0.056(3) 0.057(3) -0.002(3) 0.000(2) 0.001(2)
C13 0.043(3) 0.055(4) 0.056(3) -0.001(3) -0.003(2) 0.014(3)
C14 0.047(3) 0.048(3) 0.050(3) 0.009(2) 0.010(2) 0.019(2)
C15 0.039(3) 0.033(3) 0.054(3) 0.002(2) 0.007(2) 0.009(2)
C16 0.079(5) 0.068(5) 0.089(5) 0.000(4) -0.005(4) -0.020(4)
C17 0.064(5) 0.165(10) 0.106(6) 0.015(6) -0.017(5) -0.036(6)
C18 0.076(5) 0.082(5) 0.057(4) 0.019(3) -0.006(3) 0.029(4)
C19 0.063(4) 0.045(3) 0.035(2) 0.004(2) 0.000(2) 0.016(3)
C20 0.053(4) 0.038(3) 0.074(4) 0.005(3) -0.001(3) 0.011(3)
C21 0.047(4) 0.066(4) 0.071(4) -0.013(3) -0.003(3) -0.005(3)
C22 0.099(6) 0.049(4) 0.069(4) 0.015(3) 0.006(3) 0.026(4)
C23 0.053(3) 0.037(3) 0.063(3) -0.002(3) 0.007(3) 0.005(2)
C24 0.036(3) 0.057(4) 0.046(3) -0.008(2) 0.007(2) 0.008(2)
C25 0.042(4) 0.056(4) 0.124(6) -0.018(4) 0.039(4) 0.000(3)
C26 0.055(5) 0.065(5) 0.171(9) -0.043(5) 0.046(5) -0.014(4)
C27 0.038(4) 0.101(6) 0.116(6) -0.044(5) 0.022(3) -0.018(4)
C28 0.038(4) 0.078(5) 0.082(4) -0.016(3) 0.006(3) 0.007(3)
C29 0.042(3) 0.056(4) 0.051(3) -0.008(2) 0.001(2) 0.010(3)
C30 0.041(3) 0.050(3) 0.044(3) -0.002(2) 0.005(2) 0.022(2)
C31 0.114(6) 0.058(4) 0.051(3) -0.013(3) 0.000(3) 0.020(4)
C32 0.141(8) 0.078(5) 0.063(5) -0.032(4) -0.004(4) 0.014(5)
C33 0.077(5) 0.126(8) 0.067(5) -0.045(5) -0.008(3) 0.030(5)
C34 0.094(6) 0.130(8) 0.043(4) -0.003(4) 0.009(3) 0.027(5)
C35 0.075(5) 0.092(5) 0.048(3) 0.006(3) 0.013(3) 0.016(4)
C36 0.028(3) 0.029(2) 0.039(2) -0.0028(17) -0.0004(17) -0.0039(19)
C37 0.029(3) 0.045(3) 0.031(2) -0.0010(18) -0.0004(17) -0.001(2)
C38 0.025(2) 0.044(3) 0.039(2) -0.0048(19) 0.0024(17) 0.004(2)
C39 0.030(3) 0.048(3) 0.031(2) -0.0013(19) 0.0040(17) 0.011(2)
C40 0.032(3) 0.063(4) 0.031(2) -0.009(2) 0.0039(18) 0.011(2)
C41 0.031(3) 0.108(5) 0.029(2) -0.014(3) -0.001(2) 0.022(3)
C42 0.050(4) 0.134(7) 0.031(3) 0.005(3) 0.003(2) 0.039(4)
C43 0.080(5) 0.080(5) 0.046(3) 0.024(3) 0.028(3) 0.054(4)
C44 0.053(3) 0.048(3) 0.047(3) 0.008(2) 0.013(2) 0.020(3)
C45 0.023(2) 0.044(3) 0.037(2) 0.0089(19) 0.0020(17) 0.002(2)
C46 0.027(3) 0.055(3) 0.049(3) -0.002(2) 0.001(2) -0.006(2)
C47 0.031(3) 0.076(5) 0.057(3) -0.001(3) -0.005(2) 0.000(3)
C48 0.026(3) 0.074(5) 0.075(4) 0.018(3) -0.001(2) 0.007(3)
C49 0.046(4) 0.055(4) 0.069(4) 0.017(3) 0.004(3) 0.016(3)
C50 0.030(3) 0.049(3) 0.045(3) 0.008(2) 0.000(2) 0.001(2)
C51 0.038(3) 0.056(4) 0.055(3) -0.017(2) -0.004(2) -0.003(3)
C52 0.046(4) 0.161(8) 0.048(3) -0.038(4) -0.011(3) 0.021(4)
C53 0.135(8) 0.129(8) 0.084(5) 0.065(5) 0.054(5) 0.089(7)
C54 0.073(5) 0.037(3) 0.077(4) 0.014(3) 0.023(3) 0.013(3)
C55 0.042(3) 0.056(4) 0.066(3) -0.009(3) 0.000(2) -0.012(3)
C56 0.039(4) 0.111(6) 0.098(5) -0.016(5) -0.016(3) -0.012(4)
C57 0.065(5) 0.050(4) 0.131(6) 0.022(4) 0.006(4) 0.021(3)
C58 0.048(3) 0.041(3) 0.061(3) 0.002(2) 0.001(2) -0.002(2)
C59 0.028(3) 0.051(3) 0.029(2) 0.0005(18) -0.0015(16) 0.001(2)
C60 0.030(3) 0.058(3) 0.050(3) -0.001(2) -0.002(2) -0.003(2)
C61 0.038(3) 0.069(4) 0.052(3) -0.006(3) 0.001(2) 0.015(3)
C62 0.050(4) 0.068(4) 0.046(3) -0.019(3) -0.008(2) 0.017(3)
C63 0.057(4) 0.057(4) 0.069(4) -0.022(3) 0.009(3) 0.004(3)
C64 0.043(3) 0.057(4) 0.051(3) -0.016(2) 0.012(2) -0.007(3)
C65 0.030(3) 0.066(4) 0.032(2) 0.002(2) 0.0033(18) 0.009(2)
C66 0.038(3) 0.087(5) 0.044(3) -0.006(3) -0.006(2) 0.013(3)
C67 0.061(4) 0.147(8) 0.034(3) 0.023(4) 0.004(3) 0.033(5)
C68 0.068(5) 0.098(6) 0.059(4) 0.035(4) 0.009(3) 0.019(4)
C69 0.069(5) 0.074(5) 0.078(4) 0.034(4) 0.006(3) -0.001(4)
C70 0.054(4) 0.062(4) 0.041(3) 0.010(2) 0.003(2) -0.003(3)

loop_
_atom_type_symbol
_atom_type_description
_atom_type_scat_dispersion_real
_atom_type_scat_dispersion_imag
_atom_type_scat_source
C C 0.0033 0.0016 'International Tables Vol C Tables 4.2.6.8 and 6.1.1.4'
H H 0.0000 0.0000 'International Tables Vol C Tables 4.2.6.8 and 6.1.1.4'
N N 0.0061 0.0033 'International Tables Vol C Tables 4.2.6.8 and 6.1.1.4'
Cl Cl 0.1484 0.1585 'International Tables Vol C Tables 4.2.6.8 and 6.1.1.4'
Pd Pd -0.9988 1.0072 'International Tables Vol C Tables 4.2.6.8 and 6.1.1.4'

loop_
_geom_angle_atom_site_label_1
_geom_angle_atom_site_label_2
_geom_angle_atom_site_label_3
_geom_angle
C1 Pd1 Cl1 90.93(15)
C1 Pd1 Cl2 92.55(15)
Cl1 Pd1 Cl2 175.68(5)
C1 Pd1 Cl3 176.35(14)
Cl1 Pd1 Cl3 91.93(5)
Cl2 Pd1 Cl3 84.69(4)
C1 Pd1 Pd2 132.67(15)
Cl1 Pd1 Pd2 127.63(4)
Cl2 Pd1 Pd2 48.09(3)
Cl3 Pd1 Pd2 46.22(3)
C36 Pd2 Cl4 90.62(13)
C36 Pd2 Cl3 92.88(13)
Cl4 Pd2 Cl3 174.00(5)
C36 Pd2 Cl2 173.76(14)
Cl4 Pd2 Cl2 92.46(5)
Cl3 Pd2 Cl2 84.53(4)
C36 Pd2 Pd1 134.61(13)
Cl4 Pd2 Pd1 126.54(4)
Cl3 Pd2 Pd1 48.12(3)
Cl2 Pd2 Pd1 46.00(3)
Pd1 Cl2 Pd2 85.92(4)
Pd2 Cl3 Pd1 85.66(4)
C1 N1 C10 123.8(4)
C1 N1 C2 111.7(4)
C10 N1 C2 122.7(4)
C1 N2 C4 125.0(4)
C1 N2 C3 111.9(4)
C4 N2 C3 119.7(4)
C36 N3 C39 125.0(4)
C36 N3 C37 111.3(4)
C39 N3 C37 122.5(4)
C36 N4 C45 127.5(4)
C36 N4 C38 112.1(4)
C45 N4 C38 120.3(4)
N2 C1 N1 109.4(4)
N2 C1 Pd1 124.1(4)
N1 C1 Pd1 126.5(3)
N1 C2 C24 115.9(4)
N1 C2 C3 101.9(3)
C24 C2 C3 113.1(4)
N1 C2 H2 108.5
C24 C2 H2 108.5
C3 C2 H2 108.5
N2 C3 C30 113.7(4)
N2 C3 C2 101.8(4)
C30 C3 C2 116.6(4)
N2 C3 H3 108.1
C30 C3 H3 108.1
C2 C3 H3 108.1
C9 C4 C5 122.2(5)
C9 C4 N2 118.5(5)
C5 C4 N2 119.2(5)
C4 C5 C6 118.3(6)
C4 C5 C16 121.5(5)
C6 C5 C16 120.1(6)
C7 C6 C5 116.9(6)
C7 C6 C17 121.4(7)
C5 C6 C17 121.6(8)
C8 C7 C6 123.8(5)
C8 C7 H7 118.1
C6 C7 H7 118.1
C7 C8 C9 120.1(6)
C7 C8 C18 118.3(5)
C9 C8 C18 121.5(6)
C8 C9 C4 118.6(6)
C8 C9 C19 119.2(5)
C4 C9 C19 122.2(4)
C15 C10 C11 122.0(5)
C15 C10 N1 118.7(5)
C11 C10 N1 119.3(4)
C12 C11 C10 118.9(5)
C12 C11 C20 118.0(5)
C10 C11 C20 123.0(5)
C11 C12 C13 119.6(5)
C11 C12 C21 121.0(5)
C13 C12 C21 119.4(5)
C14 C13 C12 121.9(5)
C14 C13 H13 119.1
C12 C13 H13 119.1
C13 C14 C15 119.1(5)
C13 C14 C22 120.6(5)
C15 C14 C22 120.3(6)
C10 C15 C14 118.5(5)
C10 C15 C23 122.4(5)
C14 C15 C23 119.1(5)
C5 C16 H16A 109.5
C5 C16 H16B 109.5
H16A C16 H16B 109.5
C5 C16 H16C 109.5
H16A C16 H16C 109.5
H16B C16 H16C 109.5
C6 C17 H17A 109.5
C6 C17 H17B 109.5
H17A C17 H17B 109.5
C6 C17 H17C 109.5
H17A C17 H17C 109.5
H17B C17 H17C 109.5
C8 C18 H18A 109.5
C8 C18 H18B 109.5
H18A C18 H18B 109.5
C8 C18 H18C 109.5
H18A C18 H18C 109.5
H18B C18 H18C 109.5
C9 C19 H19A 109.5
C9 C19 H19B 109.5
H19A C19 H19B 109.5
C9 C19 H19C 109.5
H19A C19 H19C 109.5
H19B C19 H19C 109.5
C11 C20 H20A 109.5
C11 C20 H20B 109.5
H20A C20 H20B 109.5
C11 C20 H20C 109.5
H20A C20 H20C 109.5
H20B C20 H20C 109.5
C12 C21 H21A 109.5
C12 C21 H21B 109.5
H21A C21 H21B 109.5
C12 C21 H21C 109.5
H21A C21 H21C 109.5
H21B C21 H21C 109.5
C14 C22 H22A 109.5
C14 C22 H22B 109.5
H22A C22 H22B 109.5
C14 C22 H22C 109.5
H22A C22 H22C 109.5
H22B C22 H22C 109.5
C15 C23 H23A 109.5
C15 C23 H23B 109.5
H23A C23 H23B 109.5
C15 C23 H23C 109.5
H23A C23 H23C 109.5
H23B C23 H23C 109.5
C29 C24 C25 119.5(5)
C29 C24 C2 119.2(5)
C25 C24 C2 121.2(5)
C26 C25 C24 120.1(6)
C26 C25 H25 119.9
C24 C25 H25 119.9
C25 C26 C27 119.3(7)
C25 C26 H26 120.3
C27 C26 H26 120.3
C28 C27 C26 120.8(6)
C28 C27 H27 119.6
C26 C27 H27 119.6
C27 C28 C29 119.6(6)
C27 C28 H28 120.2
C29 C28 H28 120.2
C24 C29 C28 120.6(6)
C24 C29 H29 119.7
C28 C29 H29 119.7
C35 C30 C31 119.2(5)
C35 C30 C3 118.7(6)
C31 C30 C3 122.1(5)
C30 C31 C32 120.1(6)
C30 C31 H31 119.9
C32 C31 H31 119.9
C33 C32 C31 119.6(8)
C33 C32 H32 120.2
C31 C32 H32 120.2
C34 C33 C32 121.0(7)
C34 C33 H33 119.5
C32 C33 H33 119.5
C33 C34 C35 120.2(7)
C33 C34 H34 119.9
C35 C34 H34 119.9
C30 C35 C34 119.7(7)
C30 C35 H35 120.1
C34 C35 H35 120.1
N4 C36 N3 109.8(4)
N4 C36 Pd2 129.2(3)
N3 C36 Pd2 121.0(3)
C59 C37 N3 113.8(4)
C59 C37 C38 116.2(4)
N3 C37 C38 100.9(3)
C59 C37 H37 108.5
N3 C37 H37 108.5
C38 C37 H37 108.5
N4 C38 C65 112.8(4)
N4 C38 C37 101.9(3)
C65 C38 C37 115.7(4)
N4 C38 H38 108.7
C65 C38 H38 108.7
C37 C38 H38 108.7
C40 C39 C44 123.2(5)
C40 C39 N3 118.8(4)
C44 C39 N3 118.0(5)
C39 C40 C41 120.0(5)
C39 C40 C51 122.3(4)
C41 C40 C51 117.6(5)
C40 C41 C42 117.3(6)
C40 C41 C52 124.6(7)
C42 C41 C52 118.1(6)
C43 C42 C41 122.3(5)
C43 C42 H42 118.8
C41 C42 H42 118.8
C42 C43 C44 122.3(6)
C42 C43 C53 120.2(7)
C44 C43 C53 117.5(8)
C43 C44 C39 114.8(6)
C43 C44 C54 122.8(6)
C39 C44 C54 122.4(5)
C46 C45 C50 124.0(4)
C46 C45 N4 118.2(5)
C50 C45 N4 117.6(4)
C45 C46 C47 117.5(5)
C45 C46 C55 122.4(5)
C47 C46 C55 120.1(5)
C48 C47 C46 119.4(5)
C48 C47 C56 121.1(6)
C46 C47 C56 119.4(6)
C47 C48 C49 122.9(5)
C47 C48 H48 118.5
C49 C48 H48 118.5
C48 C49 C50 119.0(6)
C48 C49 C57 120.2(6)
C50 C49 C57 120.8(6)
C45 C50 C49 117.0(5)
C45 C50 C58 124.4(4)
C49 C50 C58 118.6(5)
C40 C51 H51A 109.5
C40 C51 H51B 109.5
H51A C51 H51B 109.5
C40 C51 H51C 109.5
H51A C51 H51C 109.5
H51B C51 H51C 109.5
C41 C52 H52A 109.5
C41 C52 H52B 109.5
H52A C52 H52B 109.5
C41 C52 H52C 109.5
H52A C52 H52C 109.5
H52B C52 H52C 109.5
C43 C53 H53A 109.5
C43 C53 H53B 109.5
H53A C53 H53B 109.5
C43 C53 H53C 109.5
H53A C53 H53C 109.5
H53B C53 H53C 109.5
C44 C54 H54A 109.5
C44 C54 H54B 109.5
H54A C54 H54B 109.5
C44 C54 H54C 109.5
H54A C54 H54C 109.5
H54B C54 H54C 109.5
C46 C55 H55A 109.5
C46 C55 H55B 109.5
H55A C55 H55B 109.5
C46 C55 H55C 109.5
H55A C55 H55C 109.5
H55B C55 H55C 109.5
C47 C56 H56A 109.5
C47 C56 H56B 109.5
H56A C56 H56B 109.5
C47 C56 H56C 109.5
H56A C56 H56C 109.5
H56B C56 H56C 109.5
C49 C57 H57A 109.5
C49 C57 H57B 109.5
H57A C57 H57B 109.5
C49 C57 H57C 109.5
H57A C57 H57C 109.5
H57B C57 H57C 109.5
C50 C58 H58A 109.5
C50 C58 H58B 109.5
H58A C58 H58B 109.5
C50 C58 H58C 109.5
H58A C58 H58C 109.5
H58B C58 H58C 109.5
C60 C59 C64 118.3(5)
C60 C59 C37 118.7(5)
C64 C59 C37 123.0(4)
C59 C60 C61 120.8(5)
C59 C60 H60 119.6
C61 C60 H60 119.6
C62 C61 C60 120.6(6)
C62 C61 H61 119.7
C60 C61 H61 119.7
C61 C62 C63 119.3(5)
C61 C62 H62 120.4
C63 C62 H62 120.4
C62 C63 C64 120.5(6)
C62 C63 H63 119.7
C64 C63 H63 119.7
C59 C64 C63 120.4(5)
C59 C64 H64 119.8
C63 C64 H64 119.8
C70 C65 C66 118.0(5)
C70 C65 C38 123.0(4)
C66 C65 C38 118.9(5)
C67 C66 C65 120.6(7)
C67 C66 H66 119.7
C65 C66 H66 119.7
C68 C67 C66 119.0(6)
C68 C67 H67 120.5
C66 C67 H67 120.5
C69 C68 C67 121.2(6)
C69 C68 H68 119.4
C67 C68 H68 119.4
C68 C69 C70 120.5(7)
C68 C69 H69 119.7
C70 C69 H69 119.7
C69 C70 C65 120.6(6)
C69 C70 H70 119.7
C65 C70 H70 119.7
C72 C71 H71A 109.5
C72 C71 H71B 109.5
H71A C71 H71B 109.5
C72 C71 H71C 109.5
H71A C71 H71C 109.5
H71B C71 H71C 109.5
C73 C72 C71 127.4(19)
C73 C72 H72A 105.5
C71 C72 H72A 105.5
C73 C72 H72B 105.5
C71 C72 H72B 105.5
H72A C72 H72B 106.0
C72 C73 C74 118.2(18)
C72 C73 H73A 107.8
C74 C73 H73A 107.8
C72 C73 H73B 107.8
C74 C73 H73B 107.8
H73A C73 H73B 107.1
C73 C74 C75 120.1(17)
C73 C74 H74A 107.3
C75 C74 H74A 107.3
C73 C74 H74B 107.3
C75 C74 H74B 107.3
H74A C74 H74B 106.9
C74 C75 C76 133.8(17)
C74 C75 H75A 103.8
C76 C75 H75A 103.8
C74 C75 H75B 103.8
C76 C75 H75B 103.8
H75A C75 H75B 105.4
C77 C76 C75 156(2)
C77 C76 H76A 97.4
C75 C76 H76A 97.4
C77 C76 H76B 97.4
C75 C76 H76B 97.4
H76A C76 H76B 103.6
C76 C77 C78 120(3)
C76 C77 H77A 107.4
C78 C77 H77A 107.4
C76 C77 H77B 107.4
C78 C77 H77B 107.4
H77A C77 H77B 107.0
C77 C78 C79 85(2)
C77 C78 H78A 114.5
C79 C78 H78A 114.5
C77 C78 H78B 114.5
C79 C78 H78B 114.5
H78A C78 H78B 111.6
C80 C79 C78 142(3)
C80 C79 H79A 101.4
C78 C79 H79A 101.4
C80 C79 H79B 101.4
C78 C79 H79B 101.4
H79A C79 H79B 104.6
C81 C80 C79 170(3)
C81 C80 H80A 93.0
C79 C80 H80A 93.0
C81 C80 H80B 93.0
C79 C80 H80B 93.0
H80A C80 H80B 103.0
C82 C81 C80 90.5(15)
C82 C81 H81A 113.6
C80 C81 H81A 113.6
C82 C81 H81B 113.5
C80 C81 H81B 113.6
H81A C81 H81B 110.8
C83 C82 C81 104.9(17)
C83 C82 H82A 110.8
C81 C82 H82A 110.8
C83 C82 H82B 110.8
C81 C82 H82B 110.8
H82A C82 H82B 108.8
C84 C83 C82 128(2)
C84 C83 H83A 105.3
C82 C83 H83A 105.3
C84 C83 H83B 105.3
C82 C83 H83B 105.3
H83A C83 H83B 106.0
C83 C84 H84A 109.5
C83 C84 H84B 109.5
H84A C84 H84B 109.5
C83 C84 H84C 109.5
H84A C84 H84C 109.5
H84B C84 H84C 109.5

loop_
_geom_bond_atom_site_label_1
_geom_bond_atom_site_label_2
_geom_bond_distance
Pd1 C1 1.937(5)
Pd1 Cl1 2.2790(15)
Pd1 Cl2 2.3198(13)
Pd1 Cl3 2.4021(12)
Pd1 Pd2 3.2168(5)
Pd2 C36 1.957(4)
Pd2 Cl4 2.2764(14)
Pd2 Cl3 2.3293(13)
Pd2 Cl2 2.3998(12)
N1 C1 1.366(7)
N1 C10 1.444(6)
N1 C2 1.492(6)
N2 C1 1.337(6)
N2 C4 1.428(6)
N2 C3 1.507(6)
N3 C36 1.343(6)
N3 C39 1.434(6)
N3 C37 1.501(6)
N4 C36 1.326(6)
N4 C45 1.444(6)
N4 C38 1.486(6)
C2 C24 1.505(7)
C2 C3 1.545(7)
C2 H2 1.0000
C3 C30 1.508(7)
C3 H3 1.0000
C4 C9 1.391(8)
C4 C5 1.407(8)
C5 C6 1.426(9)
C5 C16 1.547(10)
C6 C7 1.394(11)
C6 C17 1.483(11)
C7 C8 1.359(10)
C7 H7 0.9500
C8 C9 1.377(7)
C8 C18 1.536(9)
C9 C19 1.511(8)
C10 C15 1.381(7)
C10 C11 1.396(7)
C11 C12 1.382(8)
C11 C20 1.517(7)
C12 C13 1.389(8)
C12 C21 1.523(8)
C13 C14 1.374(8)
C13 H13 0.9500
C14 C15 1.415(8)
C14 C22 1.522(8)
C15 C23 1.525(8)
C16 H16A 0.9800
C16 H16B 0.9800
C16 H16C 0.9800
C17 H17A 0.9800
C17 H17B 0.9800
C17 H17C 0.9800
C18 H18A 0.9800
C18 H18B 0.9800
C18 H18C 0.9800
C19 H19A 0.9800
C19 H19B 0.9800
C19 H19C 0.9800
C20 H20A 0.9800
C20 H20B 0.9800
C20 H20C 0.9800
C21 H21A 0.9800
C21 H21B 0.9800
C21 H21C 0.9800
C22 H22A 0.9800
C22 H22B 0.9800
C22 H22C 0.9800
C23 H23A 0.9800
C23 H23B 0.9800
C23 H23C 0.9800
C24 C29 1.360(7)
C24 C25 1.384(9)
C25 C26 1.376(9)
C25 H25 0.9500
C26 C27 1.397(11)
C26 H26 0.9500
C27 C28 1.338(11)
C27 H27 0.9500
C28 C29 1.402(9)
C28 H28 0.9500
C29 H29 0.9500
C30 C35 1.368(8)
C30 C31 1.373(9)
C31 C32 1.406(9)
C31 H31 0.9500
C32 C33 1.362(12)
C32 H32 0.9500
C33 C34 1.328(12)
C33 H33 0.9500
C34 C35 1.423(11)
C34 H34 0.9500
C35 H35 0.9500
C37 C59 1.500(7)
C37 C38 1.541(6)
C37 H37 1.0000
C38 C65 1.504(7)
C38 H38 1.0000
C39 C40 1.395(7)
C39 C44 1.428(8)
C40 C41 1.399(7)
C40 C51 1.479(8)
C41 C42 1.421(11)
C41 C52 1.470(10)
C42 C43 1.358(11)
C42 H42 0.9500
C43 C44 1.421(9)
C43 C53 1.544(11)
C44 C54 1.468(9)
C45 C46 1.396(7)
C45 C50 1.399(7)
C46 C47 1.407(8)
C46 C55 1.516(8)
C47 C48 1.369(9)
C47 C56 1.539(9)
C48 C49 1.401(9)
C48 H48 0.9500
C49 C50 1.410(8)
C49 C57 1.510(9)
C50 C58 1.488(8)
C51 H51A 0.9800
C51 H51B 0.9800
C51 H51C 0.9800
C52 H52A 0.9800
C52 H52B 0.9800
C52 H52C 0.9800
C53 H53A 0.9800
C53 H53B 0.9800
C53 H53C 0.9800
C54 H54A 0.9800
C54 H54B 0.9800
C54 H54C 0.9800
C55 H55A 0.9800
C55 H55B 0.9800
C55 H55C 0.9800
C56 H56A 0.9800
C56 H56B 0.9800
C56 H56C 0.9800
C57 H57A 0.9800
C57 H57B 0.9800
C57 H57C 0.9800
C58 H58A 0.9800
C58 H58B 0.9800
C58 H58C 0.9800
C59 C60 1.385(7)
C59 C64 1.386(8)
C60 C61 1.392(8)
C60 H60 0.9500
C61 C62 1.367(9)
C61 H61 0.9500
C62 C63 1.380(9)
C62 H62 0.9500
C63 C64 1.395(8)
C63 H63 0.9500
C64 H64 0.9500
C65 C70 1.394(8)
C65 C66 1.413(7)
C66 C67 1.393(9)
C66 H66 0.9500
C67 C68 1.376(12)
C67 H67 0.9500
C68 C69 1.366(11)
C68 H68 0.9500
C69 C70 1.378(8)
C69 H69 0.9500
C70 H70 0.9500
C71 C72 1.468(14)
C71 H71A 0.9800
C71 H71B 0.9800
C71 H71C 0.9800
C72 C73 1.429(13)
C72 H72A 0.9900
C72 H72B 0.9900
C73 C74 1.438(13)
C73 H73A 0.9900
C73 H73B 0.9900
C74 C75 1.502(13)
C74 H74A 0.9900
C74 H74B 0.9900
C75 C76 1.598(14)
C75 H75A 0.9900
C75 H75B 0.9900
C76 C77 1.560(15)
C76 H76A 0.9900
C76 H76B 0.9900
C77 C78 1.586(18)
C77 H77A 0.9900
C77 H77B 0.9900
C78 C79 1.589(15)
C78 H78A 0.9900
C78 H78B 0.9900
C79 C80 1.583(15)
C79 H79A 0.9900
C79 H79B 0.9900
C80 C81 1.569(14)
C80 H80A 0.9900
C80 H80B 0.9900
C81 C82 1.518(13)
C81 H81A 0.9900
C81 H81B 0.9900
C82 C83 1.427(14)
C82 H82A 0.9900
C82 H82B 0.9900
C83 C84 1.415(14)
C83 H83A 0.9900
C83 H83B 0.9900
C84 H84A 0.9800
C84 H84B 0.9800
C84 H84C 0.9800

loop_
_geom_torsion_atom_site_label_1
_geom_torsion_atom_site_label_2
_geom_torsion_atom_site_label_3
_geom_torsion_atom_site_label_4
_geom_torsion
C1 Pd1 Pd2 C36 -146.9(3)
Cl1 Pd1 Pd2 C36 -9.3(2)
Cl2 Pd1 Pd2 C36 171.32(19)
Cl3 Pd1 Pd2 C36 37.85(19)
C1 Pd1 Pd2 Cl4 -8.3(2)
Cl1 Pd1 Pd2 Cl4 129.25(8)
Cl2 Pd1 Pd2 Cl4 -50.09(7)
Cl3 Pd1 Pd2 Cl4 176.44(7)
C1 Pd1 Pd2 Cl3 175.2(2)
Cl1 Pd1 Pd2 Cl3 -47.18(7)
Cl2 Pd1 Pd2 Cl3 133.47(6)
C1 Pd1 Pd2 Cl2 41.8(2)
Cl1 Pd1 Pd2 Cl2 179.35(8)
Cl3 Pd1 Pd2 Cl2 -133.47(6)
C1 Pd1 Cl2 Pd2 -150.65(15)
Cl1 Pd1 Cl2 Pd2 -6.9(8)
Cl3 Pd1 Cl2 Pd2 31.75(4)
C36 Pd2 Cl2 Pd1 -98.6(13)
Cl4 Pd2 Cl2 Pd1 141.91(5)
Cl3 Pd2 Cl2 Pd1 -32.88(4)
C36 Pd2 Cl3 Pd1 -154.06(14)
Cl4 Pd2 Cl3 Pd1 -28.5(5)
Cl2 Pd2 Cl3 Pd1 31.63(4)
C1 Pd1 Cl3 Pd2 -74(2)
Cl1 Pd1 Cl3 Pd2 144.46(6)
Cl2 Pd1 Cl3 Pd2 -32.85(4)
C4 N2 C1 N1 -165.5(5)
C3 N2 C1 N1 -6.5(6)
C4 N2 C1 Pd1 13.5(7)
C3 N2 C1 Pd1 172.5(3)
C10 N1 C1 N2 -171.1(4)
C2 N1 C1 N2 -6.2(6)
C10 N1 C1 Pd1 10.0(7)
C2 N1 C1 Pd1 174.9(3)
Cl1 Pd1 C1 N2 94.3(4)
Cl2 Pd1 C1 N2 -88.3(4)
Cl3 Pd1 C1 N2 -47(3)
Pd2 Pd1 C1 N2 -118.0(4)
Cl1 Pd1 C1 N1 -86.9(4)
Cl2 Pd1 C1 N1 90.5(4)
Cl3 Pd1 C1 N1 131(2)
Pd2 Pd1 C1 N1 60.8(5)
C1 N1 C2 C24 138.5(5)
C10 N1 C2 C24 -56.4(6)
C1 N1 C2 C3 15.3(5)
C10 N1 C2 C3 -179.6(5)
C1 N2 C3 C30 141.7(4)
C4 N2 C3 C30 -58.1(6)
C1 N2 C3 C2 15.4(5)
C4 N2 C3 C2 175.7(4)
N1 C2 C3 N2 -17.1(5)
C24 C2 C3 N2 -142.2(4)
N1 C2 C3 C30 -141.5(5)
C24 C2 C3 C30 93.4(6)
C1 N2 C4 C9 88.1(6)
C3 N2 C4 C9 -69.4(6)
C1 N2 C4 C5 -94.3(6)
C3 N2 C4 C5 108.2(5)
C9 C4 C5 C6 -0.1(8)
N2 C4 C5 C6 -177.6(5)
C9 C4 C5 C16 177.6(5)
N2 C4 C5 C16 0.0(8)
C4 C5 C6 C7 -0.9(8)
C16 C5 C6 C7 -178.6(6)
C4 C5 C6 C17 -179.3(7)
C16 C5 C6 C17 3.0(10)
C5 C6 C7 C8 0.5(9)
C17 C6 C7 C8 179.0(7)
C6 C7 C8 C9 0.8(8)
C6 C7 C8 C18 -179.6(5)
C7 C8 C9 C4 -1.8(7)
C18 C8 C9 C4 178.7(5)
C7 C8 C9 C19 179.8(4)
C18 C8 C9 C19 0.3(7)
C5 C4 C9 C8 1.4(7)
N2 C4 C9 C8 179.0(4)
C5 C4 C9 C19 179.8(4)
N2 C4 C9 C19 -2.7(7)
C1 N1 C10 C15 89.1(6)
C2 N1 C10 C15 -74.2(6)
C1 N1 C10 C11 -90.4(6)
C2 N1 C10 C11 106.3(5)
C15 C10 C11 C12 0.8(7)
N1 C10 C11 C12 -179.7(4)
C15 C10 C11 C20 -178.7(5)
N1 C10 C11 C20 0.8(7)
C10 C11 C12 C13 0.2(7)
C20 C11 C12 C13 179.7(5)
C10 C11 C12 C21 -179.6(5)
C20 C11 C12 C21 -0.1(8)
C11 C12 C13 C14 -1.1(8)
C21 C12 C13 C14 178.7(5)
C12 C13 C14 C15 1.0(8)
C12 C13 C14 C22 -178.3(5)
C11 C10 C15 C14 -0.8(7)
N1 C10 C15 C14 179.7(4)
C11 C10 C15 C23 180.0(5)
N1 C10 C15 C23 0.5(7)
C13 C14 C15 C10 -0.1(7)
C22 C14 C15 C10 179.2(5)
C13 C14 C15 C23 179.1(5)
C22 C14 C15 C23 -1.6(8)
N1 C2 C24 C29 123.8(5)
C3 C2 C24 C29 -119.0(5)
N1 C2 C24 C25 -59.3(7)
C3 C2 C24 C25 57.9(7)
C29 C24 C25 C26 -2.8(10)
C2 C24 C25 C26 -179.6(7)
C24 C25 C26 C27 1.5(13)
C25 C26 C27 C28 1.4(14)
C26 C27 C28 C29 -2.9(12)
C25 C24 C29 C28 1.3(8)
C2 C24 C29 C28 178.2(5)
C27 C28 C29 C24 1.6(10)
N2 C3 C30 C35 113.7(6)
C2 C3 C30 C35 -128.3(6)
N2 C3 C30 C31 -66.1(7)
C2 C3 C30 C31 51.9(8)
C35 C30 C31 C32 -2.0(11)
C3 C30 C31 C32 177.7(7)
C30 C31 C32 C33 2.7(13)
C31 C32 C33 C34 -2.8(14)
C32 C33 C34 C35 2.3(13)
C31 C30 C35 C34 1.5(10)
C3 C30 C35 C34 -178.2(6)
C33 C34 C35 C30 -1.6(12)
C45 N4 C36 N3 179.4(4)
C38 N4 C36 N3 -5.4(5)
C45 N4 C36 Pd2 -0.2(7)
C38 N4 C36 Pd2 175.0(3)
C39 N3 C36 N4 -176.2(4)
C37 N3 C36 N4 -8.6(5)
C39 N3 C36 Pd2 3.5(6)
C37 N3 C36 Pd2 171.1(3)
Cl4 Pd2 C36 N4 -70.4(4)
Cl3 Pd2 C36 N4 104.7(4)
Cl2 Pd2 C36 N4 170.0(9)
Pd1 Pd2 C36 N4 77.5(5)
Cl4 Pd2 C36 N3 110.0(4)
Cl3 Pd2 C36 N3 -74.9(4)
Cl2 Pd2 C36 N3 -9.6(15)
Pd1 Pd2 C36 N3 -102.1(4)
C36 N3 C37 C59 142.9(4)
C39 N3 C37 C59 -49.1(6)
C36 N3 C37 C38 17.8(5)
C39 N3 C37 C38 -174.2(4)
C36 N4 C38 C65 140.8(4)
C45 N4 C38 C65 -43.7(6)
C36 N4 C38 C37 16.1(5)
C45 N4 C38 C37 -168.3(4)
C59 C37 C38 N4 -142.3(4)
N3 C37 C38 N4 -18.8(4)
C59 C37 C38 C65 95.0(5)
N3 C37 C38 C65 -141.5(4)
C36 N3 C39 C40 99.7(5)
C37 N3 C39 C40 -66.6(6)
C36 N3 C39 C44 -81.2(6)
C37 N3 C39 C44 112.5(5)
C44 C39 C40 C41 0.2(7)
N3 C39 C40 C41 179.3(4)
C44 C39 C40 C51 -178.5(5)
N3 C39 C40 C51 0.6(7)
C39 C40 C41 C42 -0.3(7)
C51 C40 C41 C42 178.4(5)
C39 C40 C41 C52 -178.6(5)
C51 C40 C41 C52 0.1(7)
C40 C41 C42 C43 1.1(8)
C52 C41 C42 C43 179.5(5)
C41 C42 C43 C44 -1.9(9)
C41 C42 C43 C53 179.0(5)
C42 C43 C44 C39 1.7(7)
C53 C43 C44 C39 -179.2(5)
C42 C43 C44 C54 -179.5(5)
C53 C43 C44 C54 -0.4(8)
C40 C39 C44 C43 -0.9(7)
N3 C39 C44 C43 -179.9(4)
C40 C39 C44 C54 -179.7(5)
N3 C39 C44 C54 1.3(7)
C36 N4 C45 C46 102.4(6)
C38 N4 C45 C46 -72.4(6)
C36 N4 C45 C50 -82.6(6)
C38 N4 C45 C50 102.6(5)
C50 C45 C46 C47 -0.4(7)
N4 C45 C46 C47 174.2(4)
C50 C45 C46 C55 179.8(5)
N4 C45 C46 C55 -5.6(7)
C45 C46 C47 C48 -2.3(7)
C55 C46 C47 C48 177.5(5)
C45 C46 C47 C56 173.8(5)
C55 C46 C47 C56 -6.4(8)
C46 C47 C48 C49 2.7(9)
C56 C47 C48 C49 -173.4(6)
C47 C48 C49 C50 -0.3(9)
C47 C48 C49 C57 -178.8(6)
C46 C45 C50 C49 2.7(7)
N4 C45 C50 C49 -171.9(4)
C46 C45 C50 C58 -177.1(5)
N4 C45 C50 C58 8.3(7)
C48 C49 C50 C45 -2.4(8)
C57 C49 C50 C45 176.2(5)
C48 C49 C50 C58 177.4(5)
C57 C49 C50 C58 -4.0(8)
N3 C37 C59 C60 125.0(4)
C38 C37 C59 C60 -118.4(5)
N3 C37 C59 C64 -56.1(6)
C38 C37 C59 C64 60.4(6)
C64 C59 C60 C61 1.2(7)
C37 C59 C60 C61 -179.9(5)
C59 C60 C61 C62 0.3(8)
C60 C61 C62 C63 -0.2(9)
C61 C62 C63 C64 -1.6(9)
C60 C59 C64 C63 -3.0(8)
C37 C59 C64 C63 178.2(5)
C62 C63 C64 C59 3.2(9)
N4 C38 C65 C70 -70.6(6)
C37 C38 C65 C70 46.1(6)
N4 C38 C65 C66 105.1(5)
C37 C38 C65 C66 -138.2(5)
C70 C65 C66 C67 -3.5(8)
C38 C65 C66 C67 -179.4(5)
C65 C66 C67 C68 1.8(9)
C66 C67 C68 C69 1.2(11)
C67 C68 C69 C70 -2.4(11)
C68 C69 C70 C65 0.6(10)
C66 C65 C70 C69 2.3(8)
C38 C65 C70 C69 178.1(5)
C71 C72 C73 C74 -168(2)
C72 C73 C74 C75 180(2)
C73 C74 C75 C76 172(2)
C74 C75 C76 C77 170(5)
C75 C76 C77 C78 145(5)
C76 C77 C78 C79 159(3)
C77 C78 C79 C80 132(6)
C78 C79 C80 C81 -22(28)
C79 C80 C81 C82 148(23)
C80 C81 C82 C83 -153(2)
C81 C82 C83 C84 -93(3)
